data_7035458
loop_
_publ_author_name
'Kl\"ocker, Hans'
'Roters, Steffi'
'Hepp, Alexander'
'Uhl, Werner'

_publ_section_title
;
 Alkynyl functionalized Al/P-based frustrated Lewis pairs - aluminium
 alkynide elimination and evidence for the formation of 3H-phosphaallenes
 [R-P[double bond, length as m-dash]C[double bond, length as
 m-dash]C(H)-(t)Bu].
;
_journal_issue 28
_journal_name_full 'Dalton transactions (Cambridge, England : 2003)'
_journal_page_first 12670
_journal_page_last 12679
_journal_paper_doi 10.1039/c5dt01607j
_journal_volume 44
_journal_year 2015
_chemical_formula_sum 'C38 H75 Al P Si4'
_chemical_formula_weight 702.29
_chemical_name_systematic
;
 ?
;
_space_group_crystal_system triclinic
_space_group_IT_number 2
_space_group_name_Hall '-P 1'
_space_group_name_H-M_alt 'P -1'
_symmetry_space_group_name_Hall '-P 1'
_symmetry_space_group_name_H-M 'P -1'
_atom_sites_solution_hydrogens geom
_audit_creation_method SHELXL-2013
_audit_update_record
;
2015-05-21 deposited with the CCDC.
2015-06-17 downloaded from the CCDC.
;
_cell_angle_alpha 96.6550(10)
_cell_angle_beta 94.5070(10)
_cell_angle_gamma 110.3820(10)
_cell_formula_units_Z 2
_cell_length_a 10.15150(10)
_cell_length_b 11.79550(10)
_cell_length_c 21.0988(2)
_cell_measurement_reflns_used 8934
_cell_measurement_temperature 153(2)
_cell_measurement_theta_max 72.637
_cell_measurement_theta_min 4.046
_cell_volume 2333.01(4)
_computing_cell_refinement 'Bruker SAINT+'
_computing_data_collection 'Bruker SMART'
_computing_data_reduction 'Bruker SHELXTL'
_computing_molecular_graphics 'Bruker SHELXTL'
_computing_publication_material 'Bruker SHELXTL'
_computing_structure_refinement 'SHELXL-2013 (Sheldrick, 2013)'
_computing_structure_solution 'SHELXS-2013 (Sheldrick, 2013)'
_diffrn_ambient_temperature 153(2)
_diffrn_measured_fraction_theta_full 0.875
_diffrn_measured_fraction_theta_max 0.911
_diffrn_measurement_device_type 'CCD area detector'
_diffrn_measurement_method 'omega scans'
_diffrn_radiation_type CuK\a
_diffrn_radiation_wavelength 1.54178
_diffrn_reflns_av_R_equivalents 0.0284
_diffrn_reflns_av_unetI/netI 0.0387
_diffrn_reflns_laue_measured_fraction_full 0.875
_diffrn_reflns_laue_measured_fraction_max 0.911
_diffrn_reflns_limit_h_max 10
_diffrn_reflns_limit_h_min -11
_diffrn_reflns_limit_k_max 13
_diffrn_reflns_limit_k_min -13
_diffrn_reflns_limit_l_max 24
_diffrn_reflns_limit_l_min -24
_diffrn_reflns_number 13389
_diffrn_reflns_point_group_measured_fraction_full 0.875
_diffrn_reflns_point_group_measured_fraction_max 0.911
_diffrn_reflns_theta_full 67.679
_diffrn_reflns_theta_max 65.989
_diffrn_reflns_theta_min 2.126
_diffrn_source 'rotating anode'
_exptl_absorpt_coefficient_mu 1.838
_exptl_absorpt_correction_T_max 1
_exptl_absorpt_correction_T_min 0.289
_exptl_absorpt_correction_type empirical
_exptl_absorpt_process_details SADABS
_exptl_crystal_colour colourless
_exptl_crystal_density_diffrn 1.000
_exptl_crystal_description block
_exptl_crystal_F_000 774
_exptl_crystal_size_max 0.200
_exptl_crystal_size_mid 0.130
_exptl_crystal_size_min 0.060
_refine_diff_density_max 0.849
_refine_diff_density_min -0.418
_refine_diff_density_rms 0.057
_refine_ls_extinction_method none
_refine_ls_goodness_of_fit_ref 1.033
_refine_ls_hydrogen_treatment constr
_refine_ls_matrix_type full
_refine_ls_number_parameters 424
_refine_ls_number_reflns 7379
_refine_ls_number_restraints 65
_refine_ls_restrained_S_all 1.039
_refine_ls_R_factor_all 0.0464
_refine_ls_R_factor_gt 0.0434
_refine_ls_shift/su_max 0.000
_refine_ls_shift/su_mean 0.000
_refine_ls_structure_factor_coef Fsqd
_refine_ls_weighting_details 'w=1/[\s^2^(Fo^2^)+(0.0825P)^2^+0.7862P] where P=(Fo^2^+2Fc^2^)/3'
_refine_ls_weighting_scheme calc
_refine_ls_wR_factor_gt 0.1247
_refine_ls_wR_factor_ref 0.1287
_reflns_Friedel_coverage 0.000
_reflns_number_gt 6747
_reflns_number_total 7379
_reflns_threshold_expression 'I > 2\s(I)'
_cod_data_source_file c5dt01607j1.cif
_cod_data_source_block sad1
_cod_depositor_comments 'Adding full bibliography for 7035458--7035461.cif.'
_cod_database_code 7035458
_shelx_space_group_comment
;
The symmetry employed for this shelxl refinement is uniquely defined
by the following loop, which should always be used as a source of
symmetry information in preference to the above space-group names.
They are only intended as comments.
;
_shelx_estimated_absorpt_t_min 0.710
_shelx_estimated_absorpt_t_max 0.898
_shelxl_version_number 2013-4

loop_
_space_group_symop_operation_xyz
'x, y, z'
'-x, -y, -z'

loop_
_atom_site_label
_atom_site_type_symbol
_atom_site_fract_x
_atom_site_fract_y
_atom_site_fract_z
_atom_site_U_iso_or_equiv
_atom_site_adp_type
_atom_site_occupancy
_atom_site_site_symmetry_order
_atom_site_calc_flag
_atom_site_refinement_flags_posn
_atom_site_refinement_flags_adp
_atom_site_refinement_flags_occupancy
_atom_site_disorder_assembly
_atom_site_disorder_group
P1 P 0.38793(4) 0.41455(4) 0.15832(2) 0.02439(13) Uani 1 1 d . . . . .
C1 C 0.44607(19) 0.55393(16) 0.12012(8) 0.0266(4) Uani 1 1 d . . . . .
C11 C 0.5632(2) 0.57281(19) 0.08585(9) 0.0347(4) Uani 1 1 d . . . . .
C111 C 0.6473(2) 0.4889(2) 0.08202(11) 0.0447(5) Uani 1 1 d . . . . .
H11A H 0.6830 0.4876 0.0412 0.054 Uiso 1 1 calc R U . . .
H11B H 0.5871 0.4077 0.0864 0.054 Uiso 1 1 calc R U . . .
H11C H 0.7252 0.5183 0.1160 0.054 Uiso 1 1 calc R U . . .
C12 C 0.6064(2) 0.6734(2) 0.05353(11) 0.0445(5) Uani 1 1 d . . . . .
H12 H 0.6862 0.6858 0.0300 0.053 Uiso 1 1 calc R U . . .
C13 C 0.5378(2) 0.7559(2) 0.05432(11) 0.0452(5) Uani 1 1 d . . . . .
C131 C 0.5858(3) 0.8643(3) 0.01834(17) 0.0760(9) Uani 1 1 d . . . . .
H13A H 0.6701 0.8665 0.0000 0.091 Uiso 1 1 calc R U . . .
H13B H 0.6053 0.9385 0.0476 0.091 Uiso 1 1 calc R U . . .
H13C H 0.5125 0.8565 -0.0153 0.091 Uiso 1 1 calc R U . . .
C14 C 0.4228(2) 0.73694(18) 0.08837(10) 0.0370(4) Uani 1 1 d . . . . .
H14 H 0.3749 0.7943 0.0894 0.044 Uiso 1 1 calc R U . . .
C15 C 0.37452(19) 0.63749(17) 0.12109(8) 0.0291(4) Uani 1 1 d . . . . .
C151 C 0.2468(2) 0.62404(18) 0.15592(9) 0.0338(4) Uani 1 1 d . . . . .
H15A H 0.2372 0.7022 0.1651 0.041 Uiso 1 1 calc R U . . .
H15B H 0.2586 0.5938 0.1955 0.041 Uiso 1 1 calc R U . . .
H15C H 0.1633 0.5676 0.1294 0.041 Uiso 1 1 calc R U . . .
C2 C 0.35637(18) 0.44437(15) 0.24099(8) 0.0241(4) Uani 1 1 d . . . . .
C21 C 0.43751(18) 0.52728(16) 0.29125(8) 0.0263(4) Uani 1 1 d . . . . .
H21 H 0.3975 0.5172 0.3309 0.032 Uiso 1 1 calc R U . . .
C22 C 0.57947(19) 0.63377(17) 0.29861(9) 0.0301(4) Uani 1 1 d . . . . .
C221 C 0.6852(2) 0.6008(2) 0.25980(10) 0.0402(5) Uani 1 1 d . . . . .
H22A H 0.6944 0.5273 0.2714 0.048 Uiso 1 1 calc R U . . .
H22B H 0.7757 0.6663 0.2689 0.048 Uiso 1 1 calc R U . . .
H22C H 0.6520 0.5880 0.2147 0.048 Uiso 1 1 calc R U . . .
C222 C 0.5582(2) 0.74787(18) 0.27889(11) 0.0425(5) Uani 1 1 d . . . . .
H22D H 0.5281 0.7340 0.2335 0.051 Uiso 1 1 calc R U . . .
H22E H 0.6459 0.8165 0.2890 0.051 Uiso 1 1 calc R U . . .
H22F H 0.4874 0.7646 0.3018 0.051 Uiso 1 1 calc R U . . .
C223 C 0.6399(2) 0.6626(2) 0.37005(10) 0.0413(5) Uani 1 1 d . . . . .
H22G H 0.5783 0.6899 0.3948 0.050 Uiso 1 1 calc R U . . .
H22H H 0.7322 0.7256 0.3759 0.050 Uiso 1 1 calc R U . . .
H22I H 0.6471 0.5902 0.3841 0.050 Uiso 1 1 calc R U . . .
C3 C 0.21102(19) 0.34967(16) 0.11893(9) 0.0279(4) Uani 1 1 d . . . . .
C31 C 0.1003(2) 0.30572(17) 0.08454(9) 0.0316(4) Uani 1 1 d . . . . .
C32 C -0.0327(2) 0.25751(19) 0.03956(10) 0.0371(4) Uani 1 1 d . . . . .
C321 C -0.0066(3) 0.3199(3) -0.02015(12) 0.0552(6) Uani 1 1 d . . . . .
H32A H 0.0258 0.4070 -0.0077 0.066 Uiso 1 1 calc R U . . .
H32B H -0.0931 0.2931 -0.0491 0.066 Uiso 1 1 calc R U . . .
H32C H 0.0640 0.2988 -0.0412 0.066 Uiso 1 1 calc R U . . .
C322 C -0.1501(3) 0.2845(4) 0.07128(13) 0.0728(9) Uani 1 1 d . . . . .
H32D H -0.1693 0.2415 0.1075 0.087 Uiso 1 1 calc R U . . .
H32E H -0.2343 0.2580 0.0408 0.087 Uiso 1 1 calc R U . . .
H32F H -0.1210 0.3708 0.0856 0.087 Uiso 1 1 calc R U . . .
C323 C -0.0703(3) 0.1205(2) 0.01859(14) 0.0681(8) Uani 1 1 d . . . . .
H32G H 0.0060 0.1071 -0.0012 0.082 Uiso 1 1 calc R U . . .
H32H H -0.1550 0.0892 -0.0117 0.082 Uiso 1 1 calc R U . . .
H32I H -0.0857 0.0792 0.0555 0.082 Uiso 1 1 calc R U . . .
Al1 Al 0.21446(5) 0.30817(4) 0.27250(2) 0.02426(14) Uani 1 1 d . . . . .
C4 C 0.1159(2) 0.34628(18) 0.34323(9) 0.0308(4) Uani 1 1 d . . . . .
H4 H 0.0352 0.2718 0.3395 0.037 Uiso 1 1 calc R U . . .
Si1 Si 0.02921(6) 0.45932(5) 0.32888(3) 0.03757(15) Uani 1 1 d . . . . .
C41 C -0.0597(2) 0.4209(2) 0.24392(10) 0.0474(5) Uani 1 1 d . . . . .
H41A H -0.1351 0.3425 0.2382 0.057 Uiso 1 1 calc R U . . .
H41B H 0.0081 0.4182 0.2151 0.057 Uiso 1 1 calc R U . . .
H41C H -0.0976 0.4822 0.2349 0.057 Uiso 1 1 calc R U . . .
C42 C 0.1527(3) 0.6227(2) 0.34000(13) 0.0535(6) Uani 1 1 d . . . . .
H42A H 0.1011 0.6733 0.3283 0.064 Uiso 1 1 calc R U . . .
H42B H 0.2264 0.6301 0.3132 0.064 Uiso 1 1 calc R U . . .
H42C H 0.1938 0.6485 0.3842 0.064 Uiso 1 1 calc R U . . .
C43 C -0.1090(3) 0.4491(3) 0.38394(12) 0.0597(7) Uani 1 1 d . . . . .
H43A H -0.1820 0.3693 0.3744 0.072 Uiso 1 1 calc R U . . .
H43B H -0.1495 0.5101 0.3778 0.072 Uiso 1 1 calc R U . . .
H43C H -0.0665 0.4626 0.4278 0.072 Uiso 1 1 calc R U . . .
Si2 Si 0.20357(6) 0.35553(5) 0.42620(2) 0.03611(15) Uani 1 1 d . . . . .
C44 C 0.0703(3) 0.2706(2) 0.47656(11) 0.0549(6) Uani 1 1 d . . . . .
H44A H 0.1157 0.2785 0.5194 0.066 Uiso 1 1 calc R U . . .
H44B H 0.0301 0.1857 0.4581 0.066 Uiso 1 1 calc R U . . .
H44C H -0.0034 0.3040 0.4781 0.066 Uiso 1 1 calc R U . . .
C45 C 0.2942(3) 0.5148(2) 0.46915(10) 0.0496(6) Uani 1 1 d . . . . .
H45A H 0.2256 0.5529 0.4751 0.059 Uiso 1 1 calc R U . . .
H45B H 0.3633 0.5605 0.4442 0.059 Uiso 1 1 calc R U . . .
H45C H 0.3403 0.5130 0.5103 0.059 Uiso 1 1 calc R U . . .
C46 C 0.3413(3) 0.2841(3) 0.42260(12) 0.0552(6) Uani 1 1 d . . . . .
H46A H 0.3797 0.2831 0.4655 0.066 Uiso 1 1 calc R U . . .
H46B H 0.4158 0.3308 0.4003 0.066 Uiso 1 1 calc R U . . .
H46C H 0.2992 0.2019 0.4001 0.066 Uiso 1 1 calc R U . . .
C5 C 0.1859(2) 0.14131(16) 0.23264(9) 0.0311(4) Uani 1 1 d . . . . .
H5 H 0.1727 0.1479 0.1879 0.037 Uiso 1 1 calc R U . . .
Si3 Si 0.01431(6) 0.01865(5) 0.24029(3) 0.04034(16) Uani 1 1 d . . . . .
C51 C -0.1387(3) 0.0676(3) 0.21916(14) 0.0618(7) Uani 1 1 d . . . . .
H51A H -0.1379 0.1316 0.2519 0.074 Uiso 1 1 calc R U . . .
H51B H -0.2258 -0.0009 0.2162 0.074 Uiso 1 1 calc R U . . .
H51C H -0.1305 0.0972 0.1786 0.074 Uiso 1 1 calc R U . . .
C52 C 0.0037(3) -0.0210(2) 0.32370(11) 0.0504(6) Uani 1 1 d . . . . .
H52A H 0.0733 -0.0562 0.3340 0.060 Uiso 1 1 calc R U . . .
H52B H -0.0891 -0.0789 0.3260 0.060 Uiso 1 1 calc R U . . .
H52C H 0.0212 0.0517 0.3538 0.060 Uiso 1 1 calc R U . . .
C53 C -0.0182(3) -0.1235(2) 0.18195(13) 0.0678(8) Uani 1 1 d . . . . .
H53A H -0.0098 -0.1032 0.1393 0.081 Uiso 1 1 calc R U . . .
H53B H -0.1118 -0.1809 0.1832 0.081 Uiso 1 1 calc R U . . .
H53C H 0.0503 -0.1593 0.1934 0.081 Uiso 1 1 calc R U . . .
Si4 Si 0.34682(6) 0.09669(5) 0.23658(3) 0.03873(16) Uani 1 1 d . . . . .
C54 C 0.5176(2) 0.2250(2) 0.26777(13) 0.0488(5) Uani 1 1 d . . . . .
H54A H 0.5937 0.1944 0.2687 0.059 Uiso 1 1 calc R U . . .
H54B H 0.5126 0.2601 0.3105 0.059 Uiso 1 1 calc R U . . .
H54C H 0.5343 0.2865 0.2402 0.059 Uiso 1 1 calc R U . . .
C55 C 0.3361(3) -0.0242(2) 0.28847(16) 0.0659(7) Uani 1 1 d . . . . .
H55A H 0.2500 -0.0933 0.2746 0.079 Uiso 1 1 calc R U . . .
H55B H 0.3368 0.0083 0.3324 0.079 Uiso 1 1 calc R U . . .
H55C H 0.4158 -0.0494 0.2849 0.079 Uiso 1 1 calc R U . . .
C56 C 0.3658(4) 0.0369(3) 0.15332(14) 0.0722(8) Uani 1 1 d . . . . .
H56A H 0.4499 0.0170 0.1541 0.087 Uiso 1 1 calc R U . . .
H56B H 0.3727 0.0981 0.1262 0.087 Uiso 1 1 calc R U . . .
H56C H 0.2847 -0.0353 0.1368 0.087 Uiso 1 1 calc R U . . .
C01 C 0.7007(10) 0.0635(10) 0.4026(5) 0.195(4) Uani 0.712(7) 1 d D U P A 1
H01A H 0.7676 0.1369 0.3918 0.195 Uiso 0.712(7) 1 calc R U P A 1
H01B H 0.6297 0.0230 0.3663 0.195 Uiso 0.712(7) 1 calc R U P A 1
H01C H 0.7490 0.0102 0.4137 0.195 Uiso 0.712(7) 1 calc R U P A 1
C02 C 0.6314(10) 0.0958(8) 0.4590(6) 0.167(4) Uani 0.712(7) 1 d D U P A 1
H02A H 0.5835 0.1501 0.4491 0.167 Uiso 0.712(7) 1 calc R U P A 1
H02B H 0.7002 0.1341 0.4962 0.167 Uiso 0.712(7) 1 calc R U P A 1
C03 C 0.5195(11) -0.0342(9) 0.4709(4) 0.195(4) Uani 0.712(7) 1 d D U P A 1
H03A H 0.4430 -0.0720 0.4366 0.195 Uiso 0.712(7) 1 calc R U P A 1
H03B H 0.5629 -0.0908 0.4821 0.195 Uiso 0.712(7) 1 calc R U P A 1
C04 C 0.5800(9) 0.027(2) 0.5136(13) 0.205(10) Uiso 0.288(7) 1 d D U P A 2
H04A H 0.6077 0.1132 0.5275 0.205 Uiso 0.288(7) 1 calc R U P A 2
H04B H 0.5945 -0.0103 0.5504 0.205 Uiso 0.288(7) 1 calc R U P A 2
C05 C 0.673(3) 0.005(3) 0.4637(12) 0.218(9) Uiso 0.288(7) 1 d D U P A 2
H05A H 0.7142 0.0773 0.4448 0.218 Uiso 0.288(7) 1 calc R U P A 2
H05B H 0.6175 -0.0604 0.4301 0.218 Uiso 0.288(7) 1 calc R U P A 2
C06 C 0.7920(17) -0.030(3) 0.4975(14) 0.218(9) Uiso 0.288(7) 1 d D U P A 2
H06A H 0.8526 -0.0421 0.4669 0.218 Uiso 0.288(7) 1 calc R U P A 2
H06B H 0.7505 -0.1033 0.5153 0.218 Uiso 0.288(7) 1 calc R U P A 2
H06C H 0.8467 0.0356 0.5314 0.218 Uiso 0.288(7) 1 calc R U P A 2

loop_
_atom_site_aniso_label
_atom_site_aniso_U_11
_atom_site_aniso_U_22
_atom_site_aniso_U_33
_atom_site_aniso_U_23
_atom_site_aniso_U_13
_atom_site_aniso_U_12
P1 0.0254(2) 0.0250(2) 0.0234(2) 0.00258(17) 0.00198(17) 0.01040(18)
C1 0.0273(9) 0.0279(9) 0.0225(8) 0.0039(7) 0.0002(7) 0.0081(7)
C11 0.0308(10) 0.0441(11) 0.0292(9) 0.0084(8) 0.0043(7) 0.0125(8)
C111 0.0399(12) 0.0617(14) 0.0417(12) 0.0121(10) 0.0155(9) 0.0263(10)
C12 0.0340(11) 0.0567(14) 0.0414(12) 0.0217(10) 0.0089(9) 0.0093(10)
C13 0.0409(12) 0.0432(12) 0.0448(12) 0.0198(10) 0.0000(9) 0.0039(9)
C131 0.0632(18) 0.0682(18) 0.095(2) 0.0530(18) 0.0149(16) 0.0086(14)
C14 0.0407(11) 0.0301(10) 0.0375(11) 0.0080(8) -0.0050(8) 0.0109(8)
C15 0.0312(10) 0.0283(9) 0.0253(9) 0.0021(7) -0.0032(7) 0.0099(7)
C151 0.0388(11) 0.0365(10) 0.0328(10) 0.0060(8) 0.0030(8) 0.0221(9)
C2 0.0251(9) 0.0231(8) 0.0253(8) 0.0034(7) 0.0017(7) 0.0105(7)
C21 0.0284(9) 0.0268(9) 0.0255(9) 0.0051(7) 0.0028(7) 0.0118(7)
C22 0.0294(10) 0.0287(9) 0.0274(9) 0.0027(7) -0.0033(7) 0.0064(7)
C221 0.0267(10) 0.0457(12) 0.0403(11) 0.0036(9) 0.0004(8) 0.0049(8)
C222 0.0424(12) 0.0271(10) 0.0488(12) 0.0040(9) -0.0088(9) 0.0045(8)
C223 0.0379(11) 0.0429(12) 0.0324(10) 0.0017(9) -0.0068(8) 0.0048(9)
C3 0.0308(10) 0.0256(9) 0.0259(9) 0.0022(7) 0.0007(7) 0.0098(7)
C31 0.0376(11) 0.0278(9) 0.0289(9) 0.0026(7) 0.0009(8) 0.0123(8)
C32 0.0319(10) 0.0399(11) 0.0323(10) 0.0005(8) -0.0062(8) 0.0078(8)
C321 0.0501(14) 0.0653(16) 0.0438(13) 0.0134(11) -0.0090(10) 0.0145(12)
C322 0.0445(15) 0.134(3) 0.0417(14) -0.0021(15) -0.0073(11) 0.0415(16)
C323 0.0727(19) 0.0437(14) 0.0607(16) -0.0028(12) -0.0165(14) -0.0039(13)
Al1 0.0239(3) 0.0241(3) 0.0228(3) 0.0015(2) 0.00233(19) 0.0071(2)
C4 0.0282(9) 0.0352(10) 0.0257(9) 0.0006(7) 0.0054(7) 0.0084(7)
Si1 0.0390(3) 0.0503(3) 0.0299(3) 0.0020(2) 0.0087(2) 0.0246(3)
C41 0.0445(13) 0.0709(16) 0.0364(11) 0.0091(11) 0.0075(9) 0.0321(11)
C42 0.0683(16) 0.0476(13) 0.0531(14) 0.0037(11) 0.0104(12) 0.0323(12)
C43 0.0562(15) 0.094(2) 0.0451(13) 0.0099(13) 0.0201(11) 0.0450(15)
Si2 0.0358(3) 0.0429(3) 0.0240(3) 0.0017(2) 0.0018(2) 0.0087(2)
C44 0.0550(14) 0.0643(16) 0.0310(11) 0.0101(10) 0.0048(10) 0.0030(12)
C45 0.0535(14) 0.0530(14) 0.0288(10) -0.0042(9) 0.0056(9) 0.0059(11)
C46 0.0554(15) 0.0685(17) 0.0419(12) 0.0006(11) -0.0105(11) 0.0284(12)
C5 0.0391(10) 0.0249(9) 0.0259(9) 0.0025(7) 0.0044(7) 0.0076(8)
Si3 0.0441(3) 0.0296(3) 0.0335(3) 0.0028(2) 0.0019(2) -0.0024(2)
C51 0.0423(14) 0.0624(16) 0.0630(16) 0.0147(13) -0.0064(11) -0.0017(11)
C52 0.0513(14) 0.0452(13) 0.0417(12) 0.0109(10) 0.0083(10) -0.0004(10)
C53 0.082(2) 0.0396(14) 0.0532(15) -0.0073(12) 0.0085(14) -0.0091(13)
Si4 0.0505(3) 0.0291(3) 0.0414(3) 0.0049(2) 0.0100(3) 0.0196(2)
C54 0.0426(13) 0.0464(13) 0.0650(15) 0.0116(11) 0.0062(10) 0.0245(10)
C55 0.0759(18) 0.0470(14) 0.088(2) 0.0295(14) 0.0123(15) 0.0320(13)
C56 0.086(2) 0.0742(19) 0.0623(17) -0.0108(15) 0.0216(15) 0.0404(17)
C01 0.177(7) 0.245(9) 0.176(7) 0.003(6) -0.031(6) 0.114(7)
C02 0.117(6) 0.158(8) 0.217(10) 0.008(7) 0.020(6) 0.046(6)
C03 0.177(7) 0.245(9) 0.176(7) 0.003(6) -0.031(6) 0.114(7)

loop_
_atom_type_symbol
_atom_type_description
_atom_type_scat_dispersion_real
_atom_type_scat_dispersion_imag
_atom_type_scat_source
C C 0.0181 0.0091 'International Tables Vol C Tables 4.2.6.8 and 6.1.1.4'
H H 0.0000 0.0000 'International Tables Vol C Tables 4.2.6.8 and 6.1.1.4'
Al Al 0.2130 0.2455 'International Tables Vol C Tables 4.2.6.8 and 6.1.1.4'
Si Si 0.2541 0.3302 'International Tables Vol C Tables 4.2.6.8 and 6.1.1.4'
P P 0.2955 0.4335 'International Tables Vol C Tables 4.2.6.8 and 6.1.1.4'

loop_
_geom_angle_atom_site_label_1
_geom_angle_atom_site_label_2
_geom_angle_atom_site_label_3
_geom_angle
_geom_angle_site_symmetry_1
_geom_angle_site_symmetry_3
C3 P1 C2 100.63(8) . .
C3 P1 C1 97.89(8) . .
C2 P1 C1 112.95(8) . .
C11 C1 C15 119.31(17) . .
C11 C1 P1 117.35(14) . .
C15 C1 P1 123.25(14) . .
C12 C11 C1 119.35(19) . .
C12 C11 C111 117.24(19) . .
C1 C11 C111 123.41(18) . .
C11 C111 H11A 109.5 . .
C11 C111 H11B 109.5 . .
H11A C111 H11B 109.5 . .
C11 C111 H11C 109.5 . .
H11A C111 H11C 109.5 . .
H11B C111 H11C 109.5 . .
C13 C12 C11 121.9(2) . .
C13 C12 H12 119.1 . .
C11 C12 H12 119.1 . .
C12 C13 C14 118.43(19) . .
C12 C13 C131 121.0(2) . .
C14 C13 C131 120.5(2) . .
C13 C131 H13A 109.5 . .
C13 C131 H13B 109.5 . .
H13A C131 H13B 109.5 . .
C13 C131 H13C 109.5 . .
H13A C131 H13C 109.5 . .
H13B C131 H13C 109.5 . .
C13 C14 C15 122.10(19) . .
C13 C14 H14 119.0 . .
C15 C14 H14 119.0 . .
C14 C15 C1 118.92(18) . .
C14 C15 C151 117.95(17) . .
C1 C15 C151 123.13(16) . .
C15 C151 H15A 109.5 . .
C15 C151 H15B 109.5 . .
H15A C151 H15B 109.5 . .
C15 C151 H15C 109.5 . .
H15A C151 H15C 109.5 . .
H15B C151 H15C 109.5 . .
C21 C2 P1 131.14(14) . .
C21 C2 Al1 109.83(13) . .
P1 C2 Al1 115.95(9) . .
C2 C21 C22 133.76(17) . .
C2 C21 H21 113.1 . .
C22 C21 H21 113.1 . .
C221 C22 C21 111.70(15) . .
C221 C22 C222 110.44(17) . .
C21 C22 C222 110.48(15) . .
C221 C22 C223 108.40(16) . .
C21 C22 C223 107.42(16) . .
C222 C22 C223 108.28(16) . .
C22 C221 H22A 109.5 . .
C22 C221 H22B 109.5 . .
H22A C221 H22B 109.5 . .
C22 C221 H22C 109.5 . .
H22A C221 H22C 109.5 . .
H22B C221 H22C 109.5 . .
C22 C222 H22D 109.5 . .
C22 C222 H22E 109.5 . .
H22D C222 H22E 109.5 . .
C22 C222 H22F 109.5 . .
H22D C222 H22F 109.5 . .
H22E C222 H22F 109.5 . .
C22 C223 H22G 109.5 . .
C22 C223 H22H 109.5 . .
H22G C223 H22H 109.5 . .
C22 C223 H22I 109.5 . .
H22G C223 H22I 109.5 . .
H22H C223 H22I 109.5 . .
C31 C3 P1 170.79(17) . .
C3 C31 C32 176.4(2) . .
C31 C32 C322 109.98(17) . .
C31 C32 C323 109.06(18) . .
C322 C32 C323 111.8(2) . .
C31 C32 C321 108.11(17) . .
C322 C32 C321 110.0(2) . .
C323 C32 C321 107.8(2) . .
C32 C321 H32A 109.5 . .
C32 C321 H32B 109.5 . .
H32A C321 H32B 109.5 . .
C32 C321 H32C 109.5 . .
H32A C321 H32C 109.5 . .
H32B C321 H32C 109.5 . .
C32 C322 H32D 109.5 . .
C32 C322 H32E 109.5 . .
H32D C322 H32E 109.5 . .
C32 C322 H32F 109.5 . .
H32D C322 H32F 109.5 . .
H32E C322 H32F 109.5 . .
C32 C323 H32G 109.5 . .
C32 C323 H32H 109.5 . .
H32G C323 H32H 109.5 . .
C32 C323 H32I 109.5 . .
H32G C323 H32I 109.5 . .
H32H C323 H32I 109.5 . .
C4 Al1 C5 123.88(8) . .
C4 Al1 C2 118.55(8) . .
C5 Al1 C2 117.53(8) . .
Si2 C4 Si1 118.43(10) . .
Si2 C4 Al1 115.76(10) . .
Si1 C4 Al1 114.07(10) . .
Si2 C4 H4 101.6 . .
Si1 C4 H4 101.6 . .
Al1 C4 H4 101.6 . .
C43 Si1 C41 108.28(11) . .
C43 Si1 C42 107.76(13) . .
C41 Si1 C42 106.84(12) . .
C43 Si1 C4 110.00(11) . .
C41 Si1 C4 108.76(9) . .
C42 Si1 C4 114.98(10) . .
Si1 C41 H41A 109.5 . .
Si1 C41 H41B 109.5 . .
H41A C41 H41B 109.5 . .
Si1 C41 H41C 109.5 . .
H41A C41 H41C 109.5 . .
H41B C41 H41C 109.5 . .
Si1 C42 H42A 109.5 . .
Si1 C42 H42B 109.5 . .
H42A C42 H42B 109.5 . .
Si1 C42 H42C 109.5 . .
H42A C42 H42C 109.5 . .
H42B C42 H42C 109.5 . .
Si1 C43 H43A 109.5 . .
Si1 C43 H43B 109.5 . .
H43A C43 H43B 109.5 . .
Si1 C43 H43C 109.5 . .
H43A C43 H43C 109.5 . .
H43B C43 H43C 109.5 . .
C45 Si2 C44 107.81(11) . .
C45 Si2 C46 106.68(12) . .
C44 Si2 C46 107.81(13) . .
C45 Si2 C4 113.84(10) . .
C44 Si2 C4 110.21(10) . .
C46 Si2 C4 110.26(10) . .
Si2 C44 H44A 109.5 . .
Si2 C44 H44B 109.5 . .
H44A C44 H44B 109.5 . .
Si2 C44 H44C 109.5 . .
H44A C44 H44C 109.5 . .
H44B C44 H44C 109.5 . .
Si2 C45 H45A 109.5 . .
Si2 C45 H45B 109.5 . .
H45A C45 H45B 109.5 . .
Si2 C45 H45C 109.5 . .
H45A C45 H45C 109.5 . .
H45B C45 H45C 109.5 . .
Si2 C46 H46A 109.5 . .
Si2 C46 H46B 109.5 . .
H46A C46 H46B 109.5 . .
Si2 C46 H46C 109.5 . .
H46A C46 H46C 109.5 . .
H46B C46 H46C 109.5 . .
Si3 C5 Si4 116.18(10) . .
Si3 C5 Al1 116.96(10) . .
Si4 C5 Al1 116.31(10) . .
Si3 C5 H5 100.9 . .
Si4 C5 H5 100.9 . .
Al1 C5 H5 100.9 . .
C5 Si3 C53 111.44(11) . .
C5 Si3 C52 112.79(10) . .
C53 Si3 C52 109.16(12) . .
C5 Si3 C51 110.66(10) . .
C53 Si3 C51 105.07(14) . .
C52 Si3 C51 107.36(13) . .
Si3 C51 H51A 109.5 . .
Si3 C51 H51B 109.5 . .
H51A C51 H51B 109.5 . .
Si3 C51 H51C 109.5 . .
H51A C51 H51C 109.5 . .
H51B C51 H51C 109.5 . .
Si3 C52 H52A 109.5 . .
Si3 C52 H52B 109.5 . .
H52A C52 H52B 109.5 . .
Si3 C52 H52C 109.5 . .
H52A C52 H52C 109.5 . .
H52B C52 H52C 109.5 . .
Si3 C53 H53A 109.5 . .
Si3 C53 H53B 109.5 . .
H53A C53 H53B 109.5 . .
Si3 C53 H53C 109.5 . .
H53A C53 H53C 109.5 . .
H53B C53 H53C 109.5 . .
C56 Si4 C54 106.21(14) . .
C56 Si4 C55 108.35(15) . .
C54 Si4 C55 105.48(13) . .
C56 Si4 C5 108.28(12) . .
C54 Si4 C5 114.84(9) . .
C55 Si4 C5 113.28(11) . .
Si4 C54 H54A 109.5 . .
Si4 C54 H54B 109.5 . .
H54A C54 H54B 109.5 . .
Si4 C54 H54C 109.5 . .
H54A C54 H54C 109.5 . .
H54B C54 H54C 109.5 . .
Si4 C55 H55A 109.5 . .
Si4 C55 H55B 109.5 . .
H55A C55 H55B 109.5 . .
Si4 C55 H55C 109.5 . .
H55A C55 H55C 109.5 . .
H55B C55 H55C 109.5 . .
Si4 C56 H56A 109.5 . .
Si4 C56 H56B 109.5 . .
H56A C56 H56B 109.5 . .
Si4 C56 H56C 109.5 . .
H56A C56 H56C 109.5 . .
H56B C56 H56C 109.5 . .
C02 C01 H01A 109.5 . .
C02 C01 H01B 109.5 . .
H01A C01 H01B 109.5 . .
C02 C01 H01C 109.5 . .
H01A C01 H01C 109.5 . .
H01B C01 H01C 109.5 . .
C01 C02 C03 104.5(6) . .
C01 C02 H02A 110.9 . .
C03 C02 H02A 110.9 . .
C01 C02 H02B 110.9 . .
C03 C02 H02B 110.9 . .
H02A C02 H02B 108.9 . .
C03 C03 C02 88.7(9) 2_656 .
C03 C03 H03A 113.9 2_656 .
C02 C03 H03A 113.9 . .
C03 C03 H03B 113.9 2_656 .
C02 C03 H03B 113.9 . .
H03A C03 H03B 111.1 . .
C05 C04 C04 112(2) . 2_656
C05 C04 H04A 109.2 . .
C04 C04 H04A 109.2 2_656 .
C05 C04 H04B 109.2 . .
C04 C04 H04B 109.2 2_656 .
H04A C04 H04B 107.9 . .
C04 C05 C06 108.6(9) . .
C04 C05 H05A 110.0 . .
C06 C05 H05A 110.0 . .
C04 C05 H05B 110.0 . .
C06 C05 H05B 110.0 . .
H05A C05 H05B 108.3 . .
C05 C06 H06A 109.5 . .
C05 C06 H06B 109.5 . .
H06A C06 H06B 109.5 . .
C05 C06 H06C 109.5 . .
H06A C06 H06C 109.5 . .
H06B C06 H06C 109.5 . .

loop_
_geom_bond_atom_site_label_1
_geom_bond_atom_site_label_2
_geom_bond_distance
_geom_bond_site_symmetry_2
P1 C3 1.7783(18) .
P1 C2 1.8146(17) .
P1 C1 1.8457(18) .
C1 C11 1.405(3) .
C1 C15 1.413(3) .
C11 C12 1.392(3) .
C11 C111 1.515(3) .
C111 H11A 0.9599 .
C111 H11B 0.9599 .
C111 H11C 0.9599 .
C12 C13 1.379(3) .
C12 H12 0.9600 .
C13 C14 1.384(3) .
C13 C131 1.516(3) .
C131 H13A 0.9599 .
C131 H13B 0.9599 .
C131 H13C 0.9599 .
C14 C15 1.391(3) .
C14 H14 0.9600 .
C15 C151 1.510(3) .
C151 H15A 0.9599 .
C151 H15B 0.9599 .
C151 H15C 0.9599 .
C2 C21 1.349(2) .
C2 Al1 1.9709(18) .
C21 C22 1.529(2) .
C21 H21 0.9600 .
C22 C221 1.526(3) .
C22 C222 1.533(3) .
C22 C223 1.534(3) .
C221 H22A 0.9599 .
C221 H22B 0.9599 .
C221 H22C 0.9599 .
C222 H22D 0.9599 .
C222 H22E 0.9599 .
C222 H22F 0.9599 .
C223 H22G 0.9599 .
C223 H22H 0.9599 .
C223 H22I 0.9599 .
C3 C31 1.199(3) .
C31 C32 1.478(3) .
C32 C322 1.520(3) .
C32 C323 1.526(3) .
C32 C321 1.527(3) .
C321 H32A 0.9599 .
C321 H32B 0.9599 .
C321 H32C 0.9599 .
C322 H32D 0.9599 .
C322 H32E 0.9599 .
C322 H32F 0.9599 .
C323 H32G 0.9599 .
C323 H32H 0.9599 .
C323 H32I 0.9599 .
Al1 C4 1.9554(18) .
Al1 C5 1.9610(18) .
C4 Si2 1.8741(19) .
C4 Si1 1.874(2) .
C4 H4 0.9600 .
Si1 C43 1.872(2) .
Si1 C41 1.872(2) .
Si1 C42 1.873(3) .
C41 H41A 0.9599 .
C41 H41B 0.9599 .
C41 H41C 0.9599 .
C42 H42A 0.9599 .
C42 H42B 0.9599 .
C42 H42C 0.9599 .
C43 H43A 0.9599 .
C43 H43B 0.9599 .
C43 H43C 0.9599 .
Si2 C45 1.862(2) .
Si2 C44 1.869(2) .
Si2 C46 1.869(2) .
C44 H44A 0.9599 .
C44 H44B 0.9599 .
C44 H44C 0.9599 .
C45 H45A 0.9599 .
C45 H45B 0.9599 .
C45 H45C 0.9599 .
C46 H46A 0.9599 .
C46 H46B 0.9599 .
C46 H46C 0.9599 .
C5 Si3 1.8695(19) .
C5 Si4 1.882(2) .
C5 H5 0.9600 .
Si3 C53 1.873(3) .
Si3 C52 1.874(2) .
Si3 C51 1.876(3) .
C51 H51A 0.9599 .
C51 H51B 0.9599 .
C51 H51C 0.9599 .
C52 H52A 0.9599 .
C52 H52B 0.9599 .
C52 H52C 0.9599 .
C53 H53A 0.9599 .
C53 H53B 0.9599 .
C53 H53C 0.9599 .
Si4 C56 1.866(3) .
Si4 C54 1.869(2) .
Si4 C55 1.875(3) .
C54 H54A 0.9599 .
C54 H54B 0.9599 .
C54 H54C 0.9599 .
C55 H55A 0.9599 .
C55 H55B 0.9599 .
C55 H55C 0.9599 .
C56 H56A 0.9599 .
C56 H56B 0.9599 .
C56 H56C 0.9599 .
C01 C02 1.506(7) .
C01 H01A 0.9600 .
C01 H01B 0.9600 .
C01 H01C 0.9600 .
C02 C03 1.620(8) .
C02 H02A 0.9600 .
C02 H02B 0.9600 .
C03 C03 1.545(9) 2_656
C03 H03A 0.9600 .
C03 H03B 0.9600 .
C04 C05 1.530(9) .
C04 C04 1.556(10) 2_656
C04 H04A 0.9600 .
C04 H04B 0.9600 .
C05 C06 1.548(9) .
C05 H05A 0.9600 .
C05 H05B 0.9600 .
C06 H06A 0.9600 .
C06 H06B 0.9600 .
C06 H06C 0.9600 .

loop_
_geom_torsion_atom_site_label_1
_geom_torsion_atom_site_label_2
_geom_torsion_atom_site_label_3
_geom_torsion_atom_site_label_4
_geom_torsion
_geom_torsion_site_symmetry_1
_geom_torsion_site_symmetry_4
C3 P1 C1 C11 -121.79(15) . .
C2 P1 C1 C11 133.09(14) . .
C3 P1 C1 C15 54.88(16) . .
C2 P1 C1 C15 -50.25(17) . .
C15 C1 C11 C12 0.0(3) . .
P1 C1 C11 C12 176.79(16) . .
C15 C1 C11 C111 179.78(18) . .
P1 C1 C11 C111 -3.4(3) . .
C1 C11 C12 C13 0.3(3) . .
C111 C11 C12 C13 -179.5(2) . .
C11 C12 C13 C14 0.0(3) . .
C11 C12 C13 C131 -179.5(2) . .
C12 C13 C14 C15 -0.5(3) . .
C131 C13 C14 C15 179.0(2) . .
C13 C14 C15 C1 0.7(3) . .
C13 C14 C15 C151 -179.05(18) . .
C11 C1 C15 C14 -0.5(3) . .
P1 C1 C15 C14 -177.07(14) . .
C11 C1 C15 C151 179.29(17) . .
P1 C1 C15 C151 2.7(2) . .
C3 P1 C2 C21 -153.91(17) . .
C1 P1 C2 C21 -50.54(19) . .
C3 P1 C2 Al1 48.26(10) . .
C1 P1 C2 Al1 151.63(9) . .
P1 C2 C21 C22 5.7(3) . .
Al1 C2 C21 C22 164.51(16) . .
C2 C21 C22 C221 -41.1(3) . .
C2 C21 C22 C222 82.2(2) . .
C2 C21 C22 C223 -159.9(2) . .
Si2 C4 Si1 C43 -57.57(15) . .
Al1 C4 Si1 C43 160.87(12) . .
Si2 C4 Si1 C41 -176.01(11) . .
Al1 C4 Si1 C41 42.44(13) . .
Si2 C4 Si1 C42 64.27(14) . .
Al1 C4 Si1 C42 -77.28(13) . .
Si1 C4 Si2 C45 -36.67(15) . .
Al1 C4 Si2 C45 104.26(13) . .
Si1 C4 Si2 C44 84.60(15) . .
Al1 C4 Si2 C44 -134.48(13) . .
Si1 C4 Si2 C46 -156.50(13) . .
Al1 C4 Si2 C46 -15.58(15) . .
Si4 C5 Si3 C53 -52.22(16) . .
Al1 C5 Si3 C53 164.25(14) . .
Si4 C5 Si3 C52 70.97(14) . .
Al1 C5 Si3 C52 -72.56(14) . .
Si4 C5 Si3 C51 -168.74(13) . .
Al1 C5 Si3 C51 47.73(15) . .
Si3 C5 Si4 C56 89.44(15) . .
Al1 C5 Si4 C56 -126.79(14) . .
Si3 C5 Si4 C54 -152.08(12) . .
Al1 C5 Si4 C54 -8.31(15) . .
Si3 C5 Si4 C55 -30.77(16) . .
Al1 C5 Si4 C55 113.00(14) . .
C01 C02 C03 C03 177.8(9) . 2_656
C04 C04 C05 C06 -140(3) 2_656 .
